data_4501032
loop_
_publ_author_name
'Janssen, Femke F. B. J.'
'Veraart, Laurens P. J.'
'Smits, Jan M. M.'
'de Gelder, Ren\'e'
'Rowan, Alan E.'

_publ_contact_author
;
        Prof.dr. A.E. Rowan
        Radboud University Nijmegen
        Molecular Materials 
        Institute for Molecules and Materials
        Heyendaalseweg 135
        6525 AJ Nijmegen
        The Netherlands
;
_publ_section_title
;
 1. Solvent, Linker, and Anion Effects on the Formation, Connectivity, and
 Topology of Cu(I)/PPh3/N-Donor Ligand Coordination Polymers
;
_journal_issue 10
_journal_name_full 'Crystal Growth &amp; Design'
_journal_page_first 4313
_journal_paper_doi 10.1021/cg2006502
_journal_volume 11
_journal_year 2011
_chemical_formula_sum 'C27 H25 B Cl2 Cu F4 N4 P'
_chemical_formula_weight 657.73
_chemical_name_systematic
;
 ?
;
_space_group_IT_number 2
_symmetry_cell_setting triclinic
_symmetry_space_group_name_Hall '-P 1'
_symmetry_space_group_name_H-M 'P -1'
_atom_sites_solution_hydrogens geom
_atom_sites_solution_primary direct
_atom_sites_solution_secondary difmap
_audit_creation_date 2006-07-27
_audit_creation_method 'SHELXL, adapted and expanded'
_cell_angle_alpha 99.617(5)
_cell_angle_beta 107.067(7)
_cell_angle_gamma 103.331(7)
_cell_formula_units_Z 2
_cell_length_a 9.9318(12)
_cell_length_b 10.9980(8)
_cell_length_c 14.4510(4)
_cell_measurement_reflns_used 248
_cell_measurement_temperature 208(2)
_cell_measurement_theta_max 27.500
_cell_measurement_theta_min 2.160
_cell_volume 1420.8(2)
_computing_data_collection
;
Nonius "Collect" program suite (Nonius, 1999)
;
_computing_data_reduction
;
Nonius "EvalCCD" program suite (Duisenberg, 1998)
;
_computing_molecular_graphics
;
PLATON (Spek, 2003)
;
_computing_structure_refinement 'SHELXL-97 (Sheldrick, 1997)'
_computing_structure_solution
;
DIRDIF (Beurskens et al., 1996),
PATTY (Beurskens et al., 1987)
;
_diffrn_ambient_temperature 208(2)
_diffrn_detector_area_resol_mean 18.4
_diffrn_measured_fraction_theta_full 0.999
_diffrn_measured_fraction_theta_max 0.998
_diffrn_measurement_device 'Nonius KappaCCD'
_diffrn_measurement_method 'area detector \f and \w scan'
_diffrn_radiation_monochromator graphite
_diffrn_radiation_source 'fine-focus sealed tube'
_diffrn_radiation_type MoK\a
_diffrn_radiation_wavelength 0.71073
_diffrn_reflns_av_R_equivalents 0.0227
_diffrn_reflns_av_sigmaI/netI 0.0200
_diffrn_reflns_limit_h_max 12
_diffrn_reflns_limit_h_min -12
_diffrn_reflns_limit_k_max 14
_diffrn_reflns_limit_k_min -14
_diffrn_reflns_limit_l_max 18
_diffrn_reflns_limit_l_min -18
_diffrn_reflns_number 33938
_diffrn_reflns_theta_full 25.00
_diffrn_reflns_theta_max 27.50
_diffrn_reflns_theta_min 2.16
_diffrn_standards_decay_% 0.000
_diffrn_standards_interval_time 0
_diffrn_standards_number 0
_exptl_absorpt_coefficient_mu 1.065
_exptl_absorpt_correction_T_max 0.852
_exptl_absorpt_correction_T_min 0.737
_exptl_absorpt_correction_type multi-scan
_exptl_absorpt_process_details 'SADABS multiscan (Sheldrick, 1996)'
_exptl_crystal_colour 'translucent yellow'
_exptl_crystal_density_diffrn 1.537
_exptl_crystal_density_method 'not measured'
_exptl_crystal_description 'regular fragment'
_exptl_crystal_F_000 668
_exptl_crystal_size_max 0.50
_exptl_crystal_size_mid 0.17
_exptl_crystal_size_min 0.15
_refine_diff_density_max 0.963
_refine_diff_density_min -0.885
_refine_diff_density_rms 0.064
_refine_ls_extinction_method none
_refine_ls_goodness_of_fit_all 1.054
_refine_ls_goodness_of_fit_ref 1.054
_refine_ls_hydrogen_treatment constr
_refine_ls_matrix_type full
_refine_ls_number_parameters 361
_refine_ls_number_reflns 6520
_refine_ls_number_restraints 0
_refine_ls_restrained_S_all 1.054
_refine_ls_R_factor_all 0.0478
_refine_ls_R_factor_gt 0.0361
_refine_ls_R_factor_obs 0.0361
_refine_ls_shift/esd_max 0.000
_refine_ls_shift/esd_mean 0.000
_refine_ls_shift/su_max 0.000
_refine_ls_shift/su_mean 0.000
_refine_ls_structure_factor_coef Fsqd
_refine_ls_weighting_details
;
w=1/[\s^2^(Fo^2^)+(0.0293P)^2^+1.6873P] where P=(Fo^2^+2Fc^2^)/3
;
_refine_ls_weighting_scheme calc
_refine_ls_wR_factor_all 0.0846
_refine_ls_wR_factor_gt 0.0785
_refine_ls_wR_factor_obs 0.0785
_refine_ls_wR_factor_ref 0.0846
_reflns_number_gt 5519
_reflns_number_observed 5519
_reflns_number_total 6520
_reflns_observed_criterion >2sigma(I)
_reflns_threshold_expression >2sigma(I)
_cod_data_source_file cg2006502_si_001.cif
_cod_data_source_block FEMK46
_cod_depositor_comments
;
The following automatic conversions were performed:
'_publ_contact_autor' tag replaced with '_publ_contact_author'.

Automatic conversion script
Id: cif_correct_tags 1440 2010-10-19 06:21:57Z saulius 

The following automatic conversions were performed:

'_geom_bond_publ_flag' value 'Y' changed to 'y' according to
/home/saulius/struct/CIF-dictionaries/cif_core.dic dictionary named
'cif_core.dic' version 2.4.1 from 2010-06-29 (45
times).

'_geom_angle_publ_flag' value 'Y' changed to 'y' according
to /home/saulius/struct/CIF-dictionaries/cif_core.dic dictionary
named 'cif_core.dic' version 2.4.1 from 2010-06-29 (61 time).

Automatic conversion script
Id: cif_fix_values 1715 2011-07-08 13:25:40Z adriana 
;
_cod_database_code 4501032

loop_
_symmetry_equiv_pos_as_xyz
'x, y, z'
'-x, -y, -z'

loop_
_atom_site_label
_atom_site_type_symbol
_atom_site_fract_x
_atom_site_fract_y
_atom_site_fract_z
_atom_site_U_iso_or_equiv
_atom_site_adp_type
_atom_site_occupancy
_atom_site_calc_flag
_atom_site_refinement_flags
Cu1 Cu -0.00842(3) 0.28134(2) 0.146506(18) 0.01880(7) Uani 1 d .
N1 N -0.00820(19) 0.41068(16) 0.05769(13) 0.0221(3) Uani 1 d .
C1 C 0.0375(3) 0.3931(2) -0.02026(16) 0.0266(4) Uani 1 d .
H1 H 0.0653 0.3185 -0.0366 0.032 Uiso 1 calc R
C2 C -0.0452(3) 0.5187(2) 0.07744(16) 0.0263(4) Uani 1 d .
H2 H -0.0774 0.5352 0.1320 0.032 Uiso 1 calc R
N2 N -0.00214(18) 0.11573(15) 0.05567(12) 0.0191(3) Uani 1 d .
C3 C 0.1221(2) 0.08288(19) 0.06771(15) 0.0220(4) Uani 1 d .
H3 H 0.2109 0.1395 0.1150 0.026 Uiso 1 calc R
C4 C -0.1238(2) 0.03118(19) -0.01302(15) 0.0224(4) Uani 1 d .
H4 H -0.2139 0.0503 -0.0244 0.027 Uiso 1 calc R
N3 N -0.22609(19) 0.21765(17) 0.13606(13) 0.0241(4) Uani 1 d .
C5 C -0.2651(3) 0.1254(3) 0.1803(2) 0.0369(6) Uani 1 d .
H5 H -0.1913 0.0998 0.2229 0.044 Uiso 1 calc R
C6 C -0.4107(3) 0.0662(3) 0.1654(2) 0.0497(7) Uani 1 d .
H6 H -0.4328 0.0011 0.1980 0.060 Uiso 1 calc R
N4 N -0.5204(2) 0.0973(2) 0.1074(2) 0.0507(6) Uani 1 d .
C7 C -0.4822(3) 0.1886(3) 0.0633(2) 0.0431(6) Uani 1 d .
H7 H -0.5566 0.2139 0.0210 0.052 Uiso 1 calc R
C8 C -0.3367(3) 0.2485(2) 0.07692(17) 0.0315(5) Uani 1 d .
H8 H -0.3154 0.3128 0.0435 0.038 Uiso 1 calc R
C11A C 0.1749(2) 0.50761(19) 0.36277(15) 0.0241(4) Uani 1 d .
C12A C 0.0427(3) 0.5133(3) 0.3738(2) 0.0410(6) Uani 1 d .
H12A H -0.0414 0.4412 0.3427 0.049 Uiso 1 calc R
C13A C 0.0321(4) 0.6229(3) 0.4297(2) 0.0592(9) Uani 1 d .
H13A H -0.0586 0.6248 0.4366 0.071 Uiso 1 calc R
C14A C 0.1525(5) 0.7282(3) 0.4750(2) 0.0617(10) Uani 1 d .
H14A H 0.1453 0.8026 0.5137 0.074 Uiso 1 calc R
C15A C 0.2843(4) 0.7255(3) 0.4642(2) 0.0595(9) Uani 1 d .
H15A H 0.3671 0.7988 0.4949 0.071 Uiso 1 calc R
C16A C 0.2972(3) 0.6150(2) 0.40816(19) 0.0401(6) Uani 1 d .
H16A H 0.3882 0.6136 0.4014 0.048 Uiso 1 calc R
C11B C 0.3559(2) 0.39531(19) 0.27572(15) 0.0222(4) Uani 1 d .
C12B C 0.3762(3) 0.4708(3) 0.21029(19) 0.0368(6) Uani 1 d .
H12B H 0.2967 0.4957 0.1734 0.044 Uiso 1 calc R
C13B C 0.5111(3) 0.5100(3) 0.1984(2) 0.0426(6) Uani 1 d .
H13B H 0.5237 0.5627 0.1548 0.051 Uiso 1 calc R
C14B C 0.6271(3) 0.4719(3) 0.25071(19) 0.0371(6) Uani 1 d .
H14B H 0.7195 0.4989 0.2433 0.045 Uiso 1 calc R
C15B C 0.6076(3) 0.3943(3) 0.31362(19) 0.0361(5) Uani 1 d .
H15B H 0.6865 0.3671 0.3484 0.043 Uiso 1 calc R
C16B C 0.4724(2) 0.3555(2) 0.32647(17) 0.0289(5) Uani 1 d .
H16B H 0.4601 0.3021 0.3697 0.035 Uiso 1 calc R
C11C C 0.1892(2) 0.25727(19) 0.37943(15) 0.0196(4) Uani 1 d .
C12C C 0.2717(2) 0.3082(2) 0.48049(16) 0.0264(4) Uani 1 d .
H12C H 0.3257 0.3962 0.5041 0.032 Uiso 1 calc R
C13C C 0.2751(3) 0.2305(2) 0.54655(17) 0.0326(5) Uani 1 d .
H13C H 0.3316 0.2656 0.6148 0.039 Uiso 1 calc R
C14C C 0.1954(3) 0.1017(2) 0.51229(19) 0.0364(5) Uani 1 d .
H14C H 0.1968 0.0491 0.5574 0.044 Uiso 1 calc R
C15C C 0.1138(3) 0.0494(2) 0.41231(19) 0.0348(5) Uani 1 d .
H15C H 0.0601 -0.0387 0.3891 0.042 Uiso 1 calc R
C16C C 0.1111(2) 0.1270(2) 0.34604(16) 0.0253(4) Uani 1 d .
H16C H 0.0557 0.0911 0.2777 0.030 Uiso 1 calc R
P1 P 0.17608(5) 0.35620(5) 0.29019(4) 0.01805(11) Uani 1 d .
B1 B 0.1785(3) 0.2070(3) 0.8200(2) 0.0325(6) Uani 1 d .
F1 F 0.0973(2) 0.27041(19) 0.76318(14) 0.0682(5) Uani 1 d .
F2 F 0.2404(2) 0.1415(2) 0.76431(16) 0.0718(6) Uani 1 d .
F3 F 0.2822(2) 0.2976(2) 0.90247(14) 0.0691(5) Uani 1 d .
F4 F 0.0853(2) 0.12307(17) 0.85039(14) 0.0645(5) Uani 1 d .
C21 C 0.7293(4) 0.1247(4) 0.7393(2) 0.0620(9) Uani 1 d .
H21A H 0.7908 0.1790 0.7109 0.074 Uiso 1 calc R
H21B H 0.7872 0.0741 0.7739 0.074 Uiso 1 calc R
Cl1 Cl 0.68334(11) 0.22250(8) 0.82505(7) 0.0682(2) Uani 1 d .
Cl2 Cl 0.57441(13) 0.02059(12) 0.64351(8) 0.0942(4) Uani 1 d .

loop_
_atom_site_aniso_label
_atom_site_aniso_U_11
_atom_site_aniso_U_22
_atom_site_aniso_U_33
_atom_site_aniso_U_23
_atom_site_aniso_U_13
_atom_site_aniso_U_12
Cu1 0.01755(12) 0.01745(12) 0.01931(12) 0.00497(9) 0.00461(9) 0.00333(9)
N1 0.0256(9) 0.0184(8) 0.0221(8) 0.0071(7) 0.0072(7) 0.0060(7)
C1 0.0360(12) 0.0210(10) 0.0285(11) 0.0088(8) 0.0154(9) 0.0120(9)
C2 0.0363(12) 0.0226(10) 0.0248(10) 0.0080(8) 0.0153(9) 0.0100(9)
N2 0.0180(8) 0.0167(8) 0.0213(8) 0.0045(6) 0.0057(7) 0.0044(6)
C3 0.0157(9) 0.0212(9) 0.0226(10) 0.0008(8) 0.0024(8) 0.0022(7)
C4 0.0149(9) 0.0228(10) 0.0259(10) 0.0031(8) 0.0033(8) 0.0061(8)
N3 0.0192(8) 0.0261(9) 0.0254(9) 0.0034(7) 0.0078(7) 0.0057(7)
C5 0.0242(11) 0.0435(14) 0.0478(15) 0.0225(12) 0.0140(11) 0.0089(10)
C6 0.0286(13) 0.0539(17) 0.069(2) 0.0268(15) 0.0212(13) 0.0030(12)
N4 0.0206(10) 0.0552(15) 0.0673(16) 0.0116(13) 0.0117(11) 0.0015(10)
C7 0.0211(11) 0.0522(16) 0.0472(15) 0.0057(13) 0.0019(11) 0.0122(11)
C8 0.0269(11) 0.0348(12) 0.0311(12) 0.0067(10) 0.0065(9) 0.0116(10)
C11A 0.0307(11) 0.0201(10) 0.0208(10) 0.0064(8) 0.0057(9) 0.0094(8)
C12A 0.0420(14) 0.0409(14) 0.0432(14) 0.0045(11) 0.0154(12) 0.0213(12)
C13A 0.079(2) 0.066(2) 0.0527(18) 0.0121(16) 0.0278(17) 0.052(2)
C14A 0.120(3) 0.0422(17) 0.0368(15) 0.0103(13) 0.0238(18) 0.054(2)
C15A 0.097(3) 0.0204(12) 0.0396(15) -0.0017(11) 0.0065(16) 0.0066(14)
C16A 0.0467(15) 0.0251(12) 0.0369(13) 0.0013(10) 0.0078(12) 0.0021(11)
C11B 0.0179(9) 0.0212(10) 0.0241(10) 0.0026(8) 0.0072(8) 0.0015(8)
C12B 0.0260(12) 0.0455(14) 0.0429(14) 0.0235(12) 0.0125(10) 0.0082(10)
C13B 0.0359(14) 0.0488(15) 0.0475(15) 0.0224(13) 0.0214(12) 0.0043(12)
C14B 0.0237(11) 0.0437(14) 0.0401(13) 0.0019(11) 0.0172(10) 0.0012(10)
C15B 0.0228(11) 0.0469(14) 0.0400(13) 0.0082(11) 0.0127(10) 0.0127(10)
C16B 0.0260(11) 0.0329(12) 0.0301(11) 0.0094(9) 0.0115(9) 0.0098(9)
C11C 0.0176(9) 0.0208(9) 0.0217(9) 0.0061(8) 0.0080(8) 0.0061(7)
C12C 0.0288(11) 0.0231(10) 0.0234(10) 0.0033(8) 0.0063(9) 0.0058(9)
C13C 0.0404(13) 0.0370(13) 0.0207(10) 0.0094(9) 0.0085(10) 0.0131(10)
C14C 0.0471(15) 0.0354(13) 0.0351(13) 0.0191(11) 0.0187(11) 0.0151(11)
C15C 0.0425(14) 0.0229(11) 0.0387(13) 0.0123(10) 0.0139(11) 0.0059(10)
C16C 0.0260(11) 0.0210(10) 0.0254(10) 0.0050(8) 0.0063(9) 0.0042(8)
P1 0.0165(2) 0.0167(2) 0.0190(2) 0.00438(19) 0.00493(19) 0.00298(18)
B1 0.0392(15) 0.0306(13) 0.0307(13) 0.0102(11) 0.0150(12) 0.0106(11)
F1 0.0888(15) 0.0675(12) 0.0608(12) 0.0308(10) 0.0190(11) 0.0450(11)
F2 0.0954(16) 0.0779(14) 0.0790(14) 0.0275(11) 0.0589(13) 0.0517(12)
F3 0.0489(11) 0.0753(13) 0.0550(11) 0.0002(10) 0.0046(9) -0.0049(9)
F4 0.0897(14) 0.0444(10) 0.0605(11) 0.0145(8) 0.0447(11) -0.0034(9)
C21 0.0538(19) 0.084(2) 0.0454(17) 0.0152(17) 0.0105(15) 0.0241(18)
Cl1 0.0699(6) 0.0467(4) 0.0769(6) -0.0015(4) 0.0286(5) 0.0048(4)
Cl2 0.0792(7) 0.0995(8) 0.0674(6) -0.0155(6) 0.0291(5) -0.0204(6)

loop_
_atom_type_symbol
_atom_type_description
_atom_type_scat_dispersion_real
_atom_type_scat_dispersion_imag
_atom_type_scat_source
C C 0.0033 0.0016 'International Tables Vol C Tables 4.2.6.8 and 6.1.1.4'
H H 0.0000 0.0000 'International Tables Vol C Tables 4.2.6.8 and 6.1.1.4'
N N 0.0061 0.0033 'International Tables Vol C Tables 4.2.6.8 and 6.1.1.4'
P P 0.1023 0.0942 'International Tables Vol C Tables 4.2.6.8 and 6.1.1.4'
B B 0.0013 0.0007 'International Tables Vol C Tables 4.2.6.8 and 6.1.1.4'
F F 0.0171 0.0103 'International Tables Vol C Tables 4.2.6.8 and 6.1.1.4'
Cl Cl 0.1484 0.1585 'International Tables Vol C Tables 4.2.6.8 and 6.1.1.4'
Cu Cu 0.3201 1.2651 'International Tables Vol C Tables 4.2.6.8 and 6.1.1.4'

loop_
_geom_angle_atom_site_label_1
_geom_angle_atom_site_label_2
_geom_angle_atom_site_label_3
_geom_angle
_geom_angle_site_symmetry_3
_geom_angle_publ_flag
N3 Cu1 N1 103.91(7) . y
N3 Cu1 N2 97.85(7) . y
N1 Cu1 N2 103.13(7) . y
N3 Cu1 P1 123.11(5) . y
N1 Cu1 P1 112.18(5) . y
N2 Cu1 P1 114.09(5) . y
C2 N1 C1 116.21(18) . y
C2 N1 Cu1 122.72(14) . y
C1 N1 Cu1 120.97(14) . y
N1 C1 C2 121.8(2) 2_565 y
N1 C2 C1 122.0(2) 2_565 y
C4 N2 C3 115.81(17) . y
C4 N2 Cu1 122.00(13) . y
C3 N2 Cu1 122.01(13) . y
N2 C3 C4 121.93(18) 2 y
N2 C4 C3 122.25(18) 2 y
C5 N3 C8 115.6(2) . y
C5 N3 Cu1 118.76(15) . y
C8 N3 Cu1 125.02(16) . y
N3 C5 C6 121.8(2) . y
N4 C6 C5 122.7(3) . y
C7 N4 C6 115.7(2) . y
N4 C7 C8 122.5(2) . y
N3 C8 C7 121.8(2) . y
C12A C11A C16A 118.8(2) . y
C12A C11A P1 116.99(18) . y
C16A C11A P1 124.24(19) . y
C13A C12A C11A 121.1(3) . y
C14A C13A C12A 120.3(3) . y
C13A C14A C15A 119.7(3) . y
C14A C15A C16A 120.8(3) . y
C11A C16A C15A 119.4(3) . y
C16B C11B C12B 118.7(2) . y
C16B C11B P1 124.05(16) . y
C12B C11B P1 117.29(17) . y
C13B C12B C11B 121.1(2) . y
C14B C13B C12B 119.8(2) . y
C15B C14B C13B 119.8(2) . y
C14B C15B C16B 120.7(2) . y
C11B C16B C15B 120.0(2) . y
C16C C11C C12C 118.82(19) . y
C16C C11C P1 118.88(15) . y
C12C C11C P1 122.27(15) . y
C13C C12C C11C 120.5(2) . y
C14C C13C C12C 119.9(2) . y
C15C C14C C13C 120.3(2) . y
C14C C15C C16C 119.8(2) . y
C15C C16C C11C 120.6(2) . y
C11C P1 C11A 102.54(9) . y
C11C P1 C11B 105.23(9) . y
C11A P1 C11B 103.58(10) . y
C11C P1 Cu1 118.08(7) . y
C11A P1 Cu1 112.73(7) . y
C11B P1 Cu1 113.15(7) . y
F2 B1 F1 109.4(2) . y
F2 B1 F4 110.4(2) . y
F1 B1 F4 107.9(2) . y
F2 B1 F3 112.3(2) . y
F1 B1 F3 107.6(2) . y
F4 B1 F3 109.1(2) . y
Cl2 C21 Cl1 111.97(19) . y

loop_
_geom_bond_atom_site_label_1
_geom_bond_atom_site_label_2
_geom_bond_distance
_geom_bond_site_symmetry_2
_geom_bond_publ_flag
Cu1 N3 2.0645(18) . y
Cu1 N1 2.0691(17) . y
Cu1 N2 2.0847(17) . y
Cu1 P1 2.2015(6) . y
N1 C2 1.333(3) . y
N1 C1 1.334(3) . y
C1 C2 1.379(3) 2_565 y
C2 C1 1.379(3) 2_565 y
N2 C4 1.334(3) . y
N2 C3 1.335(3) . y
C3 C4 1.373(3) 2 y
C4 C3 1.373(3) 2 y
N3 C5 1.330(3) . y
N3 C8 1.331(3) . y
C5 C6 1.378(3) . y
C6 N4 1.319(4) . y
N4 C7 1.318(4) . y
C7 C8 1.382(3) . y
C11A C12A 1.382(3) . y
C11A C16A 1.383(3) . y
C11A P1 1.818(2) . y
C12A C13A 1.378(4) . y
C13A C14A 1.359(5) . y
C14A C15A 1.370(5) . y
C15A C16A 1.398(4) . y
C11B C16B 1.383(3) . y
C11B C12B 1.386(3) . y
C11B P1 1.821(2) . y
C12B C13B 1.380(3) . y
C13B C14B 1.376(4) . y
C14B C15B 1.371(4) . y
C15B C16B 1.388(3) . y
C11C C16C 1.387(3) . y
C11C C12C 1.390(3) . y
C11C P1 1.817(2) . y
C12C C13C 1.382(3) . y
C13C C14C 1.378(3) . y
C14C C15C 1.377(4) . y
C15C C16C 1.383(3) . y
B1 F2 1.359(3) . y
B1 F1 1.369(3) . y
B1 F4 1.372(3) . y
B1 F3 1.372(3) . y
C21 Cl2 1.733(3) . y
C21 Cl1 1.736(4) . y
